data_2207845
loop_
_publ_author_name
'Hirota, Tsuyoshi'
'Imoda, Tomohiko'
'Takahashi, Hiroo'
'Mizuguchi, Jin'

_publ_section_title
;
 3,6-Di-3-pyridylpyrrolo[3,4-<i>c</i>]pyrrole-1,4(2<i>H</i>,5<i>H</i>)-dione
;
_journal_coeditor_code OB6597
_journal_issue 1
_journal_name_full 'Acta Crystallographica Section E'
_journal_page_first o111
_journal_page_last o113
_journal_paper_doi 10.1107/S160053680503984X
_journal_volume 62
_journal_year 2006
_chemical_formula_iupac 'C16 H10 N4 O2'
_chemical_formula_moiety 'C16 H10 N4 O2'
_chemical_formula_sum 'C16 H10 N4 O2'
_chemical_formula_weight 290.28
_chemical_name_systematic
;
3,6-Di-3-pyridylpyrrolo[3,4-c]pyrrole-1,4(2H,5H)-dione
;
_space_group_IT_number 14
_symmetry_cell_setting monoclinic
_symmetry_space_group_name_Hall '-P 2ybc'
_symmetry_space_group_name_H-M 'P 1 21/c 1'
_cell_angle_alpha 90.0000
_cell_angle_beta 98.823(9)
_cell_angle_gamma 90.0000
_cell_formula_units_Z 2
_cell_length_a 3.6616(5)
_cell_length_b 15.0089(19)
_cell_length_c 10.9791(13)
_cell_measurement_reflns_used 4298
_cell_measurement_temperature 100.1
_cell_measurement_theta_max 68.2
_cell_measurement_theta_min 4.1
_cell_volume 596.23(13)
_computing_cell_refinement PROCESS-AUTO
_computing_data_collection 'PROCESS-AUTO (Rigaku, 1998)'
_computing_data_reduction
;
CrystalStructure (Rigaku/MSC, 2005)
;
_computing_molecular_graphics 'ORTEPIII (Burnett & Johnson, 1996)'
_computing_publication_material CrystalStructure
_computing_structure_refinement 'SHELXL97 (Sheldrick, 1997)'
_computing_structure_solution 'SIR2002 (Burla <i>et al.</i>,  2003)'
_diffrn_detector_area_resol_mean 10.00
_diffrn_measured_fraction_theta_full 0.997
_diffrn_measured_fraction_theta_max 0.997
_diffrn_measurement_device_type 'Rigaku R-AXIS RAPID Imaging Plate'
_diffrn_measurement_method '48 frames, \d \w = 15\%'
_diffrn_radiation_type 'Cu K\a'
_diffrn_radiation_wavelength 1.5419
_diffrn_reflns_av_R_equivalents 0.109
_diffrn_reflns_limit_h_max 4
_diffrn_reflns_limit_h_min -4
_diffrn_reflns_limit_k_max 18
_diffrn_reflns_limit_k_min -18
_diffrn_reflns_limit_l_max 13
_diffrn_reflns_limit_l_min -13
_diffrn_reflns_number 6375
_diffrn_reflns_theta_full 68.20
_diffrn_reflns_theta_max 68.20
_exptl_absorpt_coefficient_mu 0.921
_exptl_absorpt_correction_T_max 0.982
_exptl_absorpt_correction_T_min 0.896
_exptl_absorpt_correction_type multi-scan
_exptl_absorpt_process_details '(ABSCOR; Higashi, 1995)'
_exptl_crystal_colour red
_exptl_crystal_density_diffrn 1.617
_exptl_crystal_density_method 'not measured'
_exptl_crystal_description needle
_exptl_crystal_F_000 300.00
_exptl_crystal_size_max 0.10
_exptl_crystal_size_mid 0.03
_exptl_crystal_size_min 0.02
_refine_diff_density_max 0.25
_refine_diff_density_min -0.30
_refine_ls_extinction_method none
_refine_ls_goodness_of_fit_ref 1.026
_refine_ls_hydrogen_treatment mixed
_refine_ls_number_parameters 105
_refine_ls_number_reflns 1097
_refine_ls_R_factor_gt 0.0680
_refine_ls_shift/su_max 0.0000
_refine_ls_structure_factor_coef Fsqd
_refine_ls_weighting_details 'w = 1/[\s^2^(Fo^2^)+(0.0947P)^2^] where P=(Fo^2^+2Fc^2^)/3'
_refine_ls_weighting_scheme calc
_refine_ls_wR_factor_ref 0.2134
_reflns_number_gt 520
_reflns_number_total 1097
_reflns_threshold_expression F^2^>2\s(F^2^)
_cod_data_source_file ob6597.cif
_cod_data_source_block I
_cod_original_sg_symbol_H-M 'P 21/c'
_cod_database_code 2207845
_cod_database_fobs_code 2207845

loop_
_symmetry_equiv_pos_site_id
_symmetry_equiv_pos_as_xyz
1 +X,+Y,+Z
2 -X,1/2+Y,1/2-Z
3 -X,-Y,-Z
4 +X,1/2-Y,1/2+Z

loop_
_atom_site_label
_atom_site_fract_x
_atom_site_fract_y
_atom_site_fract_z
_atom_site_U_iso_or_equiv
_atom_site_adp_type
_atom_site_calc_flag
_atom_site_refinement_flags
_atom_site_occupancy
_atom_site_type_symbol
O1 0.9707(8) 0.53957(18) 0.7393(2) 0.0446(9) Uani d . 1.00 O
N1 0.7172(10) 0.4109(2) 0.6433(3) 0.0407(10) Uani d . 1.00 N
N2 0.1158(11) 0.1880(2) 0.3538(3) 0.0422(10) Uani d . 1.00 N
C1 0.5818(12) 0.5369(2) 0.5340(3) 0.0387(11) Uani d . 1.00 C
C2 0.7810(13) 0.5033(2) 0.6503(3) 0.0392(12) Uani d . 1.00 C
C3 0.5027(13) 0.3863(2) 0.5322(3) 0.0351(11) Uani d . 1.00 C
C4 0.4115(13) 0.2931(2) 0.5045(3) 0.0372(11) Uani d . 1.00 C
C5 0.5168(12) 0.2234(2) 0.5861(4) 0.0408(12) Uani d . 1.00 C
C6 0.4220(13) 0.1375(2) 0.5514(3) 0.0419(12) Uani d . 1.00 C
C7 0.2236(13) 0.1226(2) 0.4355(3) 0.0402(12) Uani d . 1.00 C
C8 0.2078(13) 0.2722(2) 0.3887(3) 0.0421(12) Uani d . 1.00 C
H1N 0.844(12) 0.369(2) 0.710(4) 0.064(15) Uiso d . 1.00 H
H5 0.6532 0.2352 0.6652 0.049 Uiso c R 1.00 H
H6 0.4915 0.0892 0.6060 0.050 Uiso c R 1.00 H
H7 0.1598 0.0630 0.4123 0.048 Uiso c R 1.00 H
H8 0.1319 0.3193 0.3328 0.050 Uiso c R 1.00 H

loop_
_atom_site_aniso_label
_atom_site_aniso_U_11
_atom_site_aniso_U_22
_atom_site_aniso_U_33
_atom_site_aniso_U_12
_atom_site_aniso_U_13
_atom_site_aniso_U_23
O1 0.062(2) 0.0398(18) 0.0270(16) -0.0020(16) -0.0097(15) -0.0034(14)
N1 0.056(2) 0.033(2) 0.028(2) -0.0001(19) -0.0102(18) -0.0012(17)
N2 0.053(2) 0.039(2) 0.031(2) 0.0013(19) -0.0041(18) 0.0028(17)
C1 0.053(3) 0.034(2) 0.026(2) -0.003(2) -0.004(2) 0.0023(18)
C2 0.050(3) 0.037(2) 0.029(2) -0.001(2) 0.001(2) -0.005(2)
C3 0.043(2) 0.035(2) 0.025(2) -0.002(2) -0.0019(19) -0.0001(18)
C4 0.040(3) 0.036(2) 0.032(2) 0.003(2) -0.006(2) 0.002(2)
C5 0.049(3) 0.037(2) 0.033(2) 0.004(2) -0.008(2) -0.002(2)
C6 0.059(3) 0.037(2) 0.028(2) 0.001(2) -0.002(2) 0.0062(19)
C7 0.057(3) 0.034(2) 0.026(2) 0.001(2) -0.006(2) 0.0010(19)
C8 0.056(3) 0.039(2) 0.028(2) -0.003(2) -0.007(2) 0.001(2)

loop_
_atom_type_symbol
_atom_type_description
_atom_type_scat_dispersion_real
_atom_type_scat_dispersion_imag
_atom_type_scat_source
C C 0.018 0.009
;
International Tables for Crystallography
(1992, Vol. C, Tables 4.2.6.8 and 6.1.1.4)
;
H H 0.000 0.000
;
International Tables for Crystallography
(1992, Vol. C, Table 6.1.1.4)
;
N N 0.031 0.018
;
International Tables for Crystallography
(1992, Vol. C, Tables 4.2.6.8 and 6.1.1.4)
;
O O 0.049 0.032
;
International Tables for Crystallography
(1992, Vol. C, Tables 4.2.6.8 and 6.1.1.4)
;

loop_
_geom_angle_atom_site_label_1
_geom_angle_atom_site_label_2
_geom_angle_atom_site_label_3
_geom_angle_site_symmetry_1
_geom_angle_site_symmetry_3
_geom_angle
_geom_angle_publ_flag
C2 N1 C3 . . 112.1(3) yes
C2 N1 H1N . . 121(2) no
C3 N1 H1N . . 126(2) no
C7 N2 C8 . . 117.3(3) no
C1 C1 C2 3_666 . 107.7(3) yes
C1 C1 C3 3_666 3_666 109.6(3) yes
C2 C1 C3 . 3_666 142.7(3) yes
O1 C2 N1 . . 123.2(3) yes
O1 C2 C1 . . 133.2(4) yes
N1 C2 C1 . . 103.7(3) yes
N1 C3 C1 . 3_666 106.9(3) yes
N1 C3 C4 . . 121.1(3) yes
C1 C3 C4 3_666 . 132.0(3) yes
C3 C4 C5 . . 123.6(3) yes
C3 C4 C8 . . 118.3(3) yes
C5 C4 C8 . . 118.0(3) no
C4 C5 C6 . . 119.5(3) no
C4 C5 H5 . . 120.2 no
C6 C5 H5 . . 120.2 no
C5 C6 C7 . . 118.8(3) no
C5 C6 H6 . . 120.6 no
C7 C6 H6 . . 120.6 no
N2 C7 C6 . . 123.6(3) no
N2 C7 H7 . . 118.2 no
C6 C7 H7 . . 118.2 no
N2 C8 C4 . . 122.7(3) no
N2 C8 H8 . . 118.6 no
C4 C8 H8 . . 118.6 no

loop_
_geom_bond_atom_site_label_1
_geom_bond_atom_site_label_2
_geom_bond_site_symmetry_2
_geom_bond_distance
_geom_bond_publ_flag
O1 C2 . 1.235(4) yes
N1 C2 . 1.406(5) yes
N1 C3 . 1.396(5) yes
N1 H1N . 1.02(4) no
N2 C7 . 1.347(5) no
N2 C8 . 1.348(5) no
C1 C1 3_666 1.417(5) yes
C1 C2 . 1.460(5) yes
C1 C3 3_666 1.372(5) yes
C3 C4 . 1.459(5) yes
C4 C5 . 1.392(5) no
C4 C8 . 1.407(5) no
C5 C6 . 1.374(5) no
C5 H5 . 0.950 no
C6 C7 . 1.383(5) no
C6 H6 . 0.950 no
C7 H7 . 0.950 no
C8 H8 . 0.950 no

loop_
_geom_hbond_atom_site_label_D
_geom_hbond_atom_site_label_H
_geom_hbond_atom_site_label_A
_geom_hbond_site_symmetry_A
_geom_hbond_distance_DH
_geom_hbond_distance_HA
_geom_hbond_distance_DA
_geom_hbond_angle_DHA
_geom_hbond_publ_flag
N1 H1N N2 4_655 1.02(4) 1.93(4) 2.939(4) 168(3) yes
